data_2009747
loop_
_publ_author_name
'S\/otofte, I.'

_publ_section_title
;<small>D</small>-<i>glycero</i>-<small>D</small>-<i>gulo</i>-Heptono- (I) and
 2,7-ditosyl-<small>D</small>-<i>glycero</i>-<small>D</small>-<i>gulo</i>-heptono-1,4-lactone
 (II)
;
_journal_issue 6
_journal_name_full 'Acta Crystallographica Section C'
_journal_page_first 938
_journal_page_last 941
_journal_paper_doi 10.1107/S0108270193010212
_journal_volume 50
_journal_year 1994
_chemical_formula_moiety 'C7 H12 O7'
_chemical_formula_sum 'C7 H12 O7'
_chemical_formula_weight 208.17
_space_group_IT_number 19
_symmetry_cell_setting orthorhombic
_symmetry_space_group_name_Hall 'P 2ac 2ab'
_symmetry_space_group_name_H-M 'P 21 21 21'
_atom_type_scat_source IntTabIV
_cell_angle_alpha 90.
_cell_angle_beta 90.
_cell_angle_gamma 90.
_cell_formula_units_Z 4
_cell_length_a 6.6120(10)
_cell_length_b 7.6850(10)
_cell_length_c 17.191(2)
_cell_measurement_reflns_used 25
_cell_measurement_temperature 296
_cell_measurement_theta_max 19
_cell_measurement_theta_min 10
_cell_volume 873.5(2)
_diffrn_measurement_device 'Enraf-Nonius CAD-4'
_diffrn_measurement_method \w
_diffrn_radiation_type MoK\a
_diffrn_radiation_wavelength 0.71073
_diffrn_reflns_av_R_equivalents 0.026
_diffrn_reflns_limit_h_max 10
_diffrn_reflns_limit_h_min 0
_diffrn_reflns_limit_k_max 12
_diffrn_reflns_limit_k_min 0
_diffrn_reflns_limit_l_max 27
_diffrn_reflns_limit_l_min -27
_diffrn_reflns_number 4440
_diffrn_reflns_theta_max 35
_diffrn_standards_decay_% none
_diffrn_standards_interval_time 240
_diffrn_standards_number 2
_exptl_absorpt_coefficient_mu 0.14
_exptl_absorpt_correction_type none
_exptl_crystal_colour colourless
_exptl_crystal_density_diffrn 1.583
_exptl_crystal_description plate
_exptl_crystal_size_max 0.45
_exptl_crystal_size_mid 0.14
_exptl_crystal_size_min 0.04
_refine_diff_density_max 0.29
_refine_diff_density_min -0.24
_refine_ls_goodness_of_fit_obs 1.27
_refine_ls_hydrogen_treatment refall
_refine_ls_number_parameters 175
_refine_ls_number_reflns 1107
_refine_ls_R_factor_obs 0.039
_refine_ls_shift/esd_max 0.041
_refine_ls_structure_factor_coef F
_refine_ls_weighting_details 'w = [\s^2^(F) + 0.0004|F|^2^]^-1^'
_refine_ls_weighting_scheme calc
_refine_ls_wR_factor_obs 0.040
_reflns_number_observed 1107
_reflns_number_total 2208
_reflns_observed_criterion I>=3.0\s(I)
_cod_data_source_file ab1093.cif
_cod_data_source_block ab1093_structure_1_of_2
_cod_depositor_comments
;
The following automatic conversions were performed:

'_refine_ls_weighting_scheme' value '[\s^2^(F) + 0.0004|F|^2^]^-1^'
was changed to 'calc'. New tag '_refine_ls_weighting_details' was
created. The value of the new tag was set to 'w = [\s^2^(F) +
0.0004|F|^2^]^-1^'.

Automatic conversion script
Id: cif_fix_values 3143 2015-03-26 13:38:13Z robertas 
;
_cod_database_code 2009747

loop_
_symmetry_equiv_pos_as_xyz
x,y,z
1/2-x,-y,1/2+z
-x,1/2+y,1/2-z
1/2+x,1/2-y,-z

loop_
_atom_site_label
_atom_site_fract_x
_atom_site_fract_y
_atom_site_fract_z
_atom_site_U_iso_or_equiv
O(1) -.3220(3) .6821(3) .63300(10) .0388(6)
O(2) .0055(3) .8316(3) .55190(10) .0344(7)
O(3) .1791(3) .5127(3) .51940(10) .0284(6)
O(4) -.1122(3) .4609(2) .65590(10) .0277(6)
O(5) .0405(3) .1286(3) .68180(10) .0313(6)
O(6) .3282(3) .0320(3) .55960(10) .0409(7)
O(7) .6468(3) .0537(3) .6641(2) .0427(8)
C(1) -.1528(4) .6249(3) .63480(10) .0256(7)
C(2) .0408(4) .7181(3) .6143(2) .0252(8)
C(3) .1896(4) .5693(3) .5983(2) .0232(7)
C(4) .1077(4) .4277(3) .6513(2) .0225(7)
C(5) .1269(4) .2397(3) .6244(2) .0232(7)
C(6) .3435(4) .1807(3) .6088(2) .0236(7)
C(7) .4565(5) .1309(5) .6819(2) .0384(10)
H(2) .079(4) .781(4) .658(2) .029(8)
H(3) .328(5) .603(3) .611(2) .018(6)
H(4) .150(4) .441(3) .703(2) .017(6)
H(5) .044(4) .229(3) .578(2) .018(7)
H(6) .411(5) .272(4) .582(2) .036(9)
H(O2) .102(6) .896(5) .551(2) .054(12)
H(O3) .253(5) .572(4) .495(2) .041(10)
H(O5) -.078(6) .127(5) .668(2) .057(12)
H(O6) .428(5) .013(4) .535(2) .037(9)
H(O7) .644(7) -.036(5) .651(2) .055(14)
H(71) .483(6) .233(5) .712(2) .057(11)
H(72) .388(5) .045(5) .715(2) .052(11)

loop_
_geom_angle_atom_site_label_1
_geom_angle_atom_site_label_2
_geom_angle_atom_site_label_3
_geom_angle
_geom_angle_publ_flag
C(1) O(4) C(4) 110.2(2) yes
O(1) C(1) O(4) 122.5(2) yes
O(1) C(1) C(2) 127.6(2) yes
O(4) C(1) C(2) 109.9(2) yes
O(2) C(2) C(1) 109.4(2) yes
O(2) C(2) C(3) 115.7(2) yes
C(1) C(2) C(3) 103.4(2) yes
O(3) C(3) C(2) 111.5(2) yes
O(3) C(3) C(4) 109.6(2) yes
C(2) C(3) C(4) 101.4(2) yes
O(4) C(4) C(3) 105.0(2) yes
O(4) C(4) C(5) 105.2(2) yes
C(3) C(4) C(5) 117.9(2) yes
O(5) C(5) C(4) 108.9(2) yes
O(5) C(5) C(6) 108.7(2) yes
C(4) C(5) C(6) 114.4(2) yes
O(6) C(6) C(5) 106.0(2) yes
O(6) C(6) C(7) 109.0(2) yes
C(5) C(6) C(7) 113.2(2) yes
O(7) C(7) C(6) 111.3(3) yes

loop_
_geom_bond_atom_site_label_1
_geom_bond_atom_site_label_2
_geom_bond_distance
_geom_bond_publ_flag
O(1) C(1) 1.202(3) yes
O(2) C(2) 1.403(3) yes
O(3) C(3) 1.427(3) yes
O(4) C(1) 1.339(3) yes
O(4) C(4) 1.478(3) yes
O(5) C(5) 1.425(3) yes
O(6) C(6) 1.425(3) yes
O(7) C(7) 1.424(4) yes
C(1) C(2) 1.509(4) yes
C(2) C(3) 1.533(3) yes
C(3) C(4) 1.519(4) yes
C(4) C(5) 1.522(3) yes
C(5) C(6) 1.526(4) yes
C(6) C(7) 1.511(4) yes

loop_
_geom_torsion_atom_site_label_1
_geom_torsion_atom_site_label_2
_geom_torsion_atom_site_label_3
_geom_torsion_atom_site_label_4
_geom_torsion
_geom_torsion_publ_flag
O(1) C(1) O(4) C(4) 179.2(2) yes
O(1) C(1) C(2) O(2) -36.0(4) yes
O(4) C(1) C(2) O(2) 143.5(2) yes
O(2) C(2) C(3) O(3) -32.7(3) yes
O(3) C(3) C(4) O(4) -88.0(2) yes
C(5) C(4) O(4) C(1) -144.5(2) yes
O(4) C(4) C(5) O(5) -63.1(3) yes
O(4) C(4) C(5) C(6) 175.1(2) yes
C(3) C(4) C(5) O(5) -179.7(2) yes
C(3) C(4) C(5) C(6) 58.5(3) yes
O(5) C(5) C(6) O(6) 78.2(2) yes
O(5) C(5) C(6) C(7) -41.2(3) yes
C(4) C(5) C(6) O(6) -159.8(2) yes
C(4) C(5) C(6) C(7) 80.8(3) yes
O(6) C(6) C(7) O(7) 54.1(3) yes
C(5) C(6) C(7) O(7) 171.7(2) yes
